data_4302297
loop_
_publ_author_name
'Sarkar, Bijay'
'Wen, Sung-Yin'
'Wang, Jyun-Hua'
'Chiou, Ling-Song'
'Liao, Ping-Kuei'
'Santra, Bidyut Kumar'
'Wang, Ju-Chun'
'Liu, C. W.'

_publ_section_title
;
 Conjugate Base of a Secondary Phosphine Selenide [P(Se)(O^i^Pr)~2~]^-^
 as the Bridging Unit for the Construction of Heterometallic
 Fe(II)--Hg(II)/Cd(II) Complexes
;
_journal_coden_ASTM INOCAJ
_journal_issue 12
_journal_name_full 'Inorganic Chemistry'
_journal_page_first 5129
_journal_page_last 5140
_journal_paper_doi 10.1021/ic8024556
_journal_volume 48
_journal_year 2009
_chemical_formula_sum 'C13 H19 Cd Cl2 Fe O4 P Se'
_chemical_formula_weight 588.36
_space_group_IT_number 14
_symmetry_cell_setting monoclinic
_symmetry_space_group_name_Hall '-P 2ybc'
_symmetry_space_group_name_H-M 'P 1 21/c 1'
_atom_sites_solution_hydrogens geom
_atom_sites_solution_primary direct
_atom_sites_solution_secondary difmap
_audit_creation_method SHELXL-97
_cell_angle_alpha 90.00
_cell_angle_beta 92.274(14)
_cell_angle_gamma 90.00
_cell_formula_units_Z 4
_cell_length_a 13.547(8)
_cell_length_b 9.094(6)
_cell_length_c 17.277(11)
_cell_measurement_reflns_used 2136
_cell_measurement_temperature 273(2)
_cell_measurement_theta_max 20.18
_cell_measurement_theta_min 2.53
_cell_volume 2127(2)
_computing_cell_refinement 'Bruker SMART'
_computing_data_collection 'Bruker SMART'
_computing_data_reduction 'Bruker SAINT'
_computing_molecular_graphics 'Bruker SHELXTL'
_computing_publication_material 'Bruker SHELXTL'
_computing_structure_refinement 'SHELXL-97 (Sheldrick, 1997)'
_computing_structure_solution 'SHELXS-97 (Sheldrick, 1990)'
_diffrn_ambient_temperature 273(2)
_diffrn_measured_fraction_theta_full 0.934
_diffrn_measured_fraction_theta_max 0.934
_diffrn_measurement_device_type 'CCD area detector'
_diffrn_measurement_method 'phi and omega scans'
_diffrn_radiation_monochromator graphite
_diffrn_radiation_source 'fine-focus sealed tube'
_diffrn_radiation_type MoK\a
_diffrn_radiation_wavelength 0.71073
_diffrn_reflns_av_R_equivalents 0.0989
_diffrn_reflns_av_sigmaI/netI 0.0791
_diffrn_reflns_limit_h_max 16
_diffrn_reflns_limit_h_min -16
_diffrn_reflns_limit_k_max 10
_diffrn_reflns_limit_k_min -10
_diffrn_reflns_limit_l_max 20
_diffrn_reflns_limit_l_min -20
_diffrn_reflns_number 17193
_diffrn_reflns_theta_full 25.68
_diffrn_reflns_theta_max 25.68
_diffrn_reflns_theta_min 1.50
_exptl_absorpt_coefficient_mu 3.731
_exptl_absorpt_correction_T_max 1.0000
_exptl_absorpt_correction_T_min 0.7246
_exptl_absorpt_correction_type multi-scan
_exptl_absorpt_process_details SADABS
_exptl_crystal_colour colourless
_exptl_crystal_density_diffrn 1.838
_exptl_crystal_density_method 'not measured'
_exptl_crystal_description plate
_exptl_crystal_F_000 1144
_exptl_crystal_size_max 0.40
_exptl_crystal_size_mid 0.25
_exptl_crystal_size_min 0.10
_refine_diff_density_max 0.894
_refine_diff_density_min -0.596
_refine_diff_density_rms 0.111
_refine_ls_extinction_method none
_refine_ls_goodness_of_fit_ref 0.945
_refine_ls_hydrogen_treatment constr
_refine_ls_matrix_type full
_refine_ls_number_parameters 212
_refine_ls_number_reflns 3771
_refine_ls_number_restraints 0
_refine_ls_restrained_S_all 0.945
_refine_ls_R_factor_all 0.1022
_refine_ls_R_factor_gt 0.0463
_refine_ls_shift/su_max 0.001
_refine_ls_shift/su_mean 0.000
_refine_ls_structure_factor_coef Fsqd
_refine_ls_weighting_details 'calc w=1/[\s^2^(Fo^2^)+(0.0447P)^2^+0.0000P] where P=(Fo^2^+2Fc^2^)/3'
_refine_ls_weighting_scheme calc
_refine_ls_wR_factor_gt 0.0849
_refine_ls_wR_factor_ref 0.0994
_reflns_number_gt 2224
_reflns_number_total 3771
_reflns_threshold_expression >2sigma(I)
_cod_duplicate_entry 4333508
_cod_data_source_file ic8024556_si_001_6.cif
_cod_data_source_block 8
_cod_depositor_comments
;
The following automatic conversions were performed:
'_symmetry_cell_setting' value 'Monoclinic' changed to 'monoclinic'
according to '/home/saulius/struct/CIF-dictionaries/cif_core.dic'
dictionary named 'cif_core.dic' version 2.4.1 from 2010-06-29.

Automatic conversion script
Id: cif_fix_enum 1527 2010-12-29 10:47:43Z saulius 
;
_cod_database_code 4302297

loop_
_symmetry_equiv_pos_as_xyz
'x, y, z'
'-x, y+1/2, -z+1/2'
'-x, -y, -z'
'x, -y-1/2, z-1/2'

loop_
_atom_site_label
_atom_site_type_symbol
_atom_site_fract_x
_atom_site_fract_y
_atom_site_fract_z
_atom_site_U_iso_or_equiv
_atom_site_adp_type
_atom_site_occupancy
_atom_site_symmetry_multiplicity
_atom_site_calc_flag
_atom_site_refinement_flags
_atom_site_disorder_assembly
_atom_site_disorder_group
Cd1 Cd 0.87941(4) 0.46347(6) 0.04179(3) 0.05090(18) Uani 1 1 d . . .
Se1 Se 0.85847(6) 0.34775(9) 0.17630(4) 0.0572(2) Uani 1 1 d . . .
Fe1 Fe 0.76438(7) -0.02268(11) 0.21280(5) 0.0474(3) Uani 1 1 d . . .
P1 P 0.75414(12) 0.1753(2) 0.14000(10) 0.0451(5) Uani 1 1 d . . .
Cl2 Cl 1.02471(13) 0.6518(2) 0.06252(11) 0.0616(5) Uani 1 1 d . . .
Cl1 Cl 0.74768(14) 0.6149(2) -0.01183(12) 0.0714(6) Uani 1 1 d . . .
C2 C 0.9060(6) -0.0610(13) 0.1757(6) 0.084(3) Uani 1 1 d . . .
H2 H 0.9369 -0.0101 0.1329 0.101 Uiso 1 1 calc R . .
C1 C 0.9123(6) -0.0191(10) 0.2517(5) 0.070(2) Uani 1 1 d . . .
H1 H 0.9483 0.0662 0.2729 0.083 Uiso 1 1 calc R . .
C5 C 0.8604(7) -0.1228(11) 0.2942(5) 0.083(3) Uani 1 1 d . . .
H5 H 0.8536 -0.1222 0.3505 0.099 Uiso 1 1 calc R . .
C3 C 0.8491(8) -0.1887(12) 0.1690(6) 0.095(3) Uani 1 1 d . . .
H3 H 0.8345 -0.2439 0.1212 0.114 Uiso 1 1 calc R . .
C4 C 0.8227(7) -0.2292(10) 0.2431(7) 0.092(3) Uani 1 1 d . . .
H4 H 0.7849 -0.3167 0.2568 0.110 Uiso 1 1 calc R . .
C7 C 0.7079(6) 0.0772(8) 0.2872(5) 0.062(2) Uani 1 1 d . . .
C6 C 0.6520(7) -0.0910(9) 0.1722(5) 0.070(2) Uani 1 1 d . . .
O1 O 0.5804(5) -0.1382(8) 0.1449(4) 0.107(2) Uani 1 1 d . . .
O2 O 0.6720(5) 0.1408(7) 0.3353(4) 0.111(2) Uani 1 1 d . . .
O3 O 0.7751(3) 0.1610(5) 0.0500(2) 0.0596(13) Uani 1 1 d . . .
O4 O 0.6445(3) 0.2295(5) 0.1466(3) 0.0670(15) Uani 1 1 d . . .
C8 C 0.7466(7) 0.0342(10) 0.0022(4) 0.080(3) Uani 1 1 d . . .
H8 H 0.7450 -0.0529 0.0354 0.096 Uiso 1 1 calc R . .
C11 C 0.6013(7) 0.3710(11) 0.1227(7) 0.104(4) Uani 1 1 d . . .
H11 H 0.6457 0.4215 0.0880 0.125 Uiso 1 1 calc R . .
C9 C 0.8271(9) 0.0144(11) -0.0544(5) 0.125(4) Uani 1 1 d . . .
H9A H 0.8292 0.0987 -0.0877 0.188 Uiso 1 1 calc R . .
H9B H 0.8141 -0.0722 -0.0849 0.188 Uiso 1 1 calc R . .
H9C H 0.8895 0.0040 -0.0266 0.188 Uiso 1 1 calc R . .
C10 C 0.6461(8) 0.0559(13) -0.0350(6) 0.149(5) Uani 1 1 d . . .
H10A H 0.5978 0.0571 0.0042 0.223 Uiso 1 1 calc R . .
H10B H 0.6318 -0.0231 -0.0705 0.223 Uiso 1 1 calc R . .
H10C H 0.6442 0.1477 -0.0625 0.223 Uiso 1 1 calc R . .
C12 C 0.5917(9) 0.4589(13) 0.1945(10) 0.176(7) Uani 1 1 d . . .
H12A H 0.5388 0.4202 0.2237 0.264 Uiso 1 1 calc R . .
H12B H 0.5779 0.5595 0.1811 0.264 Uiso 1 1 calc R . .
H12C H 0.6523 0.4539 0.2251 0.264 Uiso 1 1 calc R . .
C13 C 0.5059(9) 0.3461(16) 0.0826(10) 0.221(9) Uani 1 1 d . . .
H13A H 0.5158 0.2971 0.0343 0.331 Uiso 1 1 calc R . .
H13B H 0.4738 0.4387 0.0729 0.331 Uiso 1 1 calc R . .
H13C H 0.4654 0.2860 0.1142 0.331 Uiso 1 1 calc R . .

loop_
_atom_site_aniso_label
_atom_site_aniso_U_11
_atom_site_aniso_U_22
_atom_site_aniso_U_33
_atom_site_aniso_U_23
_atom_site_aniso_U_13
_atom_site_aniso_U_12
Cd1 0.0480(3) 0.0544(3) 0.0507(3) -0.0011(3) 0.0081(2) -0.0004(3)
Se1 0.0614(5) 0.0602(5) 0.0497(5) -0.0015(4) -0.0009(4) -0.0175(4)
Fe1 0.0564(6) 0.0451(6) 0.0408(6) -0.0006(5) 0.0021(5) 0.0052(5)
P1 0.0387(10) 0.0484(12) 0.0481(11) 0.0051(9) 0.0001(8) -0.0034(8)
Cl2 0.0615(12) 0.0570(12) 0.0675(12) -0.0184(10) 0.0191(10) -0.0118(9)
Cl1 0.0662(13) 0.0786(15) 0.0688(13) 0.0025(11) -0.0054(10) 0.0161(11)
C2 0.063(6) 0.121(9) 0.068(7) 0.015(6) 0.010(5) 0.039(6)
C1 0.058(5) 0.071(6) 0.078(6) 0.009(5) -0.019(5) 0.013(4)
C5 0.098(7) 0.098(8) 0.052(5) 0.008(6) -0.007(5) 0.025(6)
C3 0.120(9) 0.084(8) 0.079(8) -0.038(6) -0.023(6) 0.060(7)
C4 0.103(8) 0.058(6) 0.115(9) 0.020(7) -0.005(7) 0.027(5)
C7 0.078(6) 0.046(5) 0.063(5) 0.001(4) 0.013(4) 0.003(4)
C6 0.079(6) 0.055(5) 0.077(6) 0.021(5) 0.003(5) -0.003(5)
O1 0.074(5) 0.107(5) 0.139(6) 0.018(5) -0.014(4) -0.041(4)
O2 0.150(6) 0.097(5) 0.089(5) -0.018(4) 0.055(4) 0.026(4)
O3 0.080(3) 0.059(3) 0.039(3) 0.002(3) -0.002(2) -0.020(3)
O4 0.040(3) 0.061(3) 0.099(4) 0.024(3) 0.002(3) 0.001(2)
C8 0.116(7) 0.076(6) 0.046(5) 0.010(5) -0.011(5) -0.045(6)
C11 0.067(6) 0.064(7) 0.183(12) 0.039(7) 0.029(7) 0.012(5)
C9 0.194(12) 0.111(8) 0.074(7) -0.043(6) 0.037(7) -0.072(8)
C10 0.159(11) 0.178(12) 0.103(9) 0.035(8) -0.080(8) -0.072(9)
C12 0.118(10) 0.097(10) 0.31(2) -0.003(12) 0.021(12) 0.034(8)
C13 0.096(10) 0.207(16) 0.35(2) 0.071(16) -0.090(12) 0.035(10)

loop_
_atom_type_symbol
_atom_type_description
_atom_type_scat_dispersion_real
_atom_type_scat_dispersion_imag
_atom_type_scat_source
C C 0.0033 0.0016 'International Tables Vol C Tables 4.2.6.8 and 6.1.1.4'
H H 0.0000 0.0000 'International Tables Vol C Tables 4.2.6.8 and 6.1.1.4'
O O 0.0106 0.0060 'International Tables Vol C Tables 4.2.6.8 and 6.1.1.4'
P P 0.1023 0.0942 'International Tables Vol C Tables 4.2.6.8 and 6.1.1.4'
Fe Fe 0.3463 0.8444 'International Tables Vol C Tables 4.2.6.8 and 6.1.1.4'
Se Se -0.0929 2.2259 'International Tables Vol C Tables 4.2.6.8 and 6.1.1.4'
Cd Cd -0.8075 1.2024 'International Tables Vol C Tables 4.2.6.8 and 6.1.1.4'
Cl Cl 0.1484 0.1585 'International Tables Vol C Tables 4.2.6.8 and 6.1.1.4'

loop_
_geom_angle_atom_site_label_1
_geom_angle_atom_site_label_2
_geom_angle_atom_site_label_3
_geom_angle
_geom_angle_site_symmetry_1
_geom_angle_site_symmetry_3
_geom_angle_publ_flag
Cl1 Cd1 Cl2 111.18(8) . 3_765 ?
Cl1 Cd1 Se1 118.27(6) . . ?
Cl2 Cd1 Se1 124.00(7) 3_765 . ?
Cl1 Cd1 Cl2 102.70(9) . . ?
Cl2 Cd1 Cl2 87.91(7) 3_765 . ?
Se1 Cd1 Cl2 104.61(6) . . ?
P1 Se1 Cd1 97.31(6) . . ?
C6 Fe1 C7 94.5(4) . . ?
C6 Fe1 C3 94.6(4) . . ?
C7 Fe1 C3 154.9(4) . . ?
C6 Fe1 C2 127.7(4) . . ?
C7 Fe1 C2 137.8(4) . . ?
C3 Fe1 C2 39.5(4) . . ?
C6 Fe1 C5 128.3(4) . . ?
C7 Fe1 C5 90.6(4) . . ?
C3 Fe1 C5 65.5(3) . . ?
C2 Fe1 C5 64.9(3) . . ?
C6 Fe1 C1 159.3(4) . . ?
C7 Fe1 C1 101.2(4) . . ?
C3 Fe1 C1 65.7(4) . . ?
C2 Fe1 C1 38.3(3) . . ?
C5 Fe1 C1 39.2(3) . . ?
C6 Fe1 C4 95.4(4) . . ?
C7 Fe1 C4 116.6(4) . . ?
C3 Fe1 C4 39.2(4) . . ?
C2 Fe1 C4 65.4(4) . . ?
C5 Fe1 C4 38.9(3) . . ?
C1 Fe1 C4 65.6(4) . . ?
C6 Fe1 P1 91.5(3) . . ?
C7 Fe1 P1 88.6(2) . . ?
C3 Fe1 P1 114.4(4) . . ?
C2 Fe1 P1 90.0(3) . . ?
C5 Fe1 P1 140.1(3) . . ?
C1 Fe1 P1 102.1(3) . . ?
C4 Fe1 P1 153.1(3) . . ?
O4 P1 O3 107.5(3) . . ?
O4 P1 Se1 110.8(2) . . ?
O3 P1 Se1 101.51(18) . . ?
O4 P1 Fe1 104.70(19) . . ?
O3 P1 Fe1 118.8(2) . . ?
Se1 P1 Fe1 113.46(9) . . ?
Cd1 Cl2 Cd1 92.09(7) 3_765 . ?
C1 C2 C3 109.0(9) . . ?
C1 C2 Fe1 71.3(5) . . ?
C3 C2 Fe1 69.6(5) . . ?
C2 C1 C5 107.6(9) . . ?
C2 C1 Fe1 70.4(5) . . ?
C5 C1 Fe1 70.3(5) . . ?
C4 C5 C1 108.3(8) . . ?
C4 C5 Fe1 70.9(5) . . ?
C1 C5 Fe1 70.5(5) . . ?
C4 C3 C2 107.8(9) . . ?
C4 C3 Fe1 71.9(5) . . ?
C2 C3 Fe1 71.0(5) . . ?
C3 C4 C5 107.3(9) . . ?
C3 C4 Fe1 69.0(5) . . ?
C5 C4 Fe1 70.2(5) . . ?
O2 C7 Fe1 179.6(8) . . ?
O1 C6 Fe1 178.2(9) . . ?
C8 O3 P1 124.1(4) . . ?
C11 O4 P1 128.5(5) . . ?
O3 C8 C10 110.7(8) . . ?
O3 C8 C9 106.3(6) . . ?
C10 C8 C9 114.1(8) . . ?
C13 C11 O4 109.5(9) . . ?
C13 C11 C12 112.0(10) . . ?
O4 C11 C12 106.5(10) . . ?

loop_
_geom_bond_atom_site_label_1
_geom_bond_atom_site_label_2
_geom_bond_distance
_geom_bond_site_symmetry_2
_geom_bond_publ_flag
Cd1 Cl1 2.410(2) . ?
Cd1 Cl2 2.494(2) 3_765 ?
Cd1 Se1 2.5771(16) . ?
Cd1 Cl2 2.623(2) . ?
Se1 P1 2.187(2) . ?
Fe1 C6 1.764(10) . ?
Fe1 C7 1.772(8) . ?
Fe1 C3 2.058(8) . ?
Fe1 C2 2.076(8) . ?
Fe1 C5 2.086(8) . ?
Fe1 C1 2.088(8) . ?
Fe1 C4 2.096(8) . ?
Fe1 P1 2.197(2) . ?
P1 O4 1.574(5) . ?
P1 O3 1.597(5) . ?
Cl2 Cd1 2.494(2) 3_765 ?
C2 C1 1.367(11) . ?
C2 C3 1.396(13) . ?
C1 C5 1.400(11) . ?
C5 C4 1.394(12) . ?
C3 C4 1.393(13) . ?
C7 O2 1.138(8) . ?
C6 O1 1.145(9) . ?
O3 C8 1.462(9) . ?
O4 C11 1.466(9) . ?
C8 C10 1.495(12) . ?
C8 C9 1.504(12) . ?
C11 C13 1.459(14) . ?
C11 C12 1.486(17) . ?
